data_4063973
loop_
_publ_author_name
'Otero, Antonio'
'Lara-S\'anchez, Agust\'in'
'Fern\'andez-Baeza, Juan'
'Alonso-Moreno, Carlos'
'Castro-Osma, Jose A.'
'M\'arquez-Segovia, I.'
'S\'anchez-Barba, Luis F.'
'Rodr\'iguez, Ana M.'
'Garcia-Martinez, Joaquin C.'

_publ_section_title
;
 Neutral and Cationic Aluminum Complexes Supported by Acetamidate and
 Thioacetamidate Heteroscorpionate Ligands as Initiators for Ring-Opening
 Polymerization of Cyclic Esters
;
_journal_issue 6
_journal_name_full Organometallics
_journal_page_first 1507
_journal_paper_doi 10.1021/om1010676
_journal_volume 30
_journal_year 2011
_chemical_formula_sum 'C22 H30 Al N5 S'
_chemical_formula_weight 423.55
_chemical_name_systematic
;
 ?
;
_space_group_IT_number 14
_symmetry_cell_setting monoclinic
_symmetry_space_group_name_Hall '-P 2ybc'
_symmetry_space_group_name_H-M 'P 1 21/c 1'
_atom_sites_solution_hydrogens geom
_atom_sites_solution_primary direct
_atom_sites_solution_secondary difmap
_audit_creation_method SHELXL-97
_cell_angle_alpha 90.00
_cell_angle_beta 100.569(6)
_cell_angle_gamma 90.00
_cell_formula_units_Z 4
_cell_length_a 10.9497(13)
_cell_length_b 15.4316(16)
_cell_length_c 14.0254(19)
_cell_measurement_reflns_used 867
_cell_measurement_temperature 180(2)
_cell_measurement_theta_max 19.268
_cell_measurement_theta_min 2.545
_cell_volume 2329.7(5)
_computing_structure_refinement 'SHELXL-97 (Sheldrick, 1997)'
_diffrn_ambient_temperature 180(2)
_diffrn_measured_fraction_theta_full 1.000
_diffrn_measured_fraction_theta_max 1.000
_diffrn_measurement_device_type 'CCD area detector'
_diffrn_measurement_method 'omega and phi scans'
_diffrn_radiation_monochromator graphite
_diffrn_radiation_source 'fine-focus sealed tube'
_diffrn_radiation_type MoK\a
_diffrn_radiation_wavelength 0.71073
_diffrn_reflns_av_R_equivalents 0.0993
_diffrn_reflns_av_sigmaI/netI 0.1198
_diffrn_reflns_limit_h_max 12
_diffrn_reflns_limit_h_min -13
_diffrn_reflns_limit_k_max 18
_diffrn_reflns_limit_k_min -17
_diffrn_reflns_limit_l_max 16
_diffrn_reflns_limit_l_min -16
_diffrn_reflns_number 14052
_diffrn_reflns_theta_full 25.00
_diffrn_reflns_theta_max 25.00
_diffrn_reflns_theta_min 1.98
_exptl_absorpt_coefficient_mu 0.194
_exptl_absorpt_correction_T_max 0.9827
_exptl_absorpt_correction_T_min 0.9567
_exptl_absorpt_correction_type multi-scan
_exptl_absorpt_process_details SADABS
_exptl_crystal_colour yellow
_exptl_crystal_density_diffrn 1.208
_exptl_crystal_density_method 'not measured'
_exptl_crystal_description plate
_exptl_crystal_F_000 904
_exptl_crystal_size_max 0.23
_exptl_crystal_size_mid 0.16
_exptl_crystal_size_min 0.09
_refine_diff_density_max 0.298
_refine_diff_density_min -0.543
_refine_diff_density_rms 0.074
_refine_ls_extinction_coef 0.0123(18)
_refine_ls_extinction_expression Fc^*^=kFc[1+0.001xFc^2^\l^3^/sin(2\q)]^-1/4^
_refine_ls_extinction_method SHELXL
_refine_ls_goodness_of_fit_ref 0.921
_refine_ls_hydrogen_treatment constr
_refine_ls_matrix_type full
_refine_ls_number_parameters 269
_refine_ls_number_reflns 4110
_refine_ls_number_restraints 0
_refine_ls_restrained_S_all 0.921
_refine_ls_R_factor_all 0.1477
_refine_ls_R_factor_gt 0.0650
_refine_ls_shift/su_max 0.005
_refine_ls_shift/su_mean 0.000
_refine_ls_structure_factor_coef Fsqd
_refine_ls_weighting_details 'calc w=1/[\s^2^(Fo^2^)+(0.0962P)^2^+0.0000P] where P=(Fo^2^+2Fc^2^)/3'
_refine_ls_weighting_scheme calc
_refine_ls_wR_factor_gt 0.1508
_refine_ls_wR_factor_ref 0.2016
_reflns_number_gt 1856
_reflns_number_total 4110
_reflns_threshold_expression >2sigma(I)
_cod_data_source_file om1010676_si_001.cif
_cod_data_source_block 2
_cod_original_sg_symbol_H-M P21/c
_cod_database_code 4063973

loop_
_symmetry_equiv_pos_as_xyz
'x, y, z'
'-x, y+1/2, -z+1/2'
'-x, -y, -z'
'x, -y-1/2, z-1/2'

loop_
_atom_site_label
_atom_site_type_symbol
_atom_site_fract_x
_atom_site_fract_y
_atom_site_fract_z
_atom_site_U_iso_or_equiv
_atom_site_adp_type
_atom_site_occupancy
_atom_site_symmetry_multiplicity
_atom_site_calc_flag
_atom_site_refinement_flags
C4 C -0.0340(4) -0.1717(3) 0.2092(3) 0.0434(11) Uani 1 1 d .
C5 C 0.0396(4) -0.2267(3) 0.2702(3) 0.0488(12) Uani 1 1 d .
H5 H 0.0216 -0.2855 0.2821 0.059 Uiso 1 1 calc R
C6 C 0.1451(4) -0.1819(3) 0.3118(3) 0.0460(12) Uani 1 1 d .
C7 C -0.1574(4) -0.1864(3) 0.1477(4) 0.0568(13) Uani 1 1 d .
H7A H -0.1785 -0.2481 0.1487 0.085 Uiso 1 1 calc R
H7B H -0.1552 -0.1687 0.0809 0.085 Uiso 1 1 calc R
H7C H -0.2201 -0.1523 0.1727 0.085 Uiso 1 1 calc R
C8 C 0.2541(4) -0.2120(3) 0.3848(4) 0.0635(15) Uani 1 1 d .
H8A H 0.3137 -0.2412 0.3513 0.095 Uiso 1 1 calc R
H8B H 0.2259 -0.2525 0.4299 0.095 Uiso 1 1 calc R
H8C H 0.2942 -0.1620 0.4208 0.095 Uiso 1 1 calc R
C9 C -0.0394(5) 0.0967(3) 0.3957(4) 0.0569(13) Uani 1 1 d .
C10 C -0.1653(5) 0.0974(3) 0.3568(4) 0.0684(15) Uani 1 1 d .
H10 H -0.2292 0.1205 0.3868 0.082 Uiso 1 1 calc R
C11 C -0.1810(4) 0.0590(3) 0.2677(4) 0.0567(14) Uani 1 1 d .
C12 C 0.0278(5) 0.1293(3) 0.4923(4) 0.0748(17) Uani 1 1 d .
H12A H -0.0012 0.0976 0.5445 0.112 Uiso 1 1 calc R
H12B H 0.0109 0.1913 0.4982 0.112 Uiso 1 1 calc R
H12C H 0.1173 0.1204 0.4972 0.112 Uiso 1 1 calc R
C13 C -0.2927(4) 0.0433(4) 0.1922(4) 0.0808(18) Uani 1 1 d .
H13A H -0.2797 0.0679 0.1304 0.121 Uiso 1 1 calc R
H13B H -0.3650 0.0708 0.2116 0.121 Uiso 1 1 calc R
H13C H -0.3072 -0.0192 0.1847 0.121 Uiso 1 1 calc R
C14 C -0.0239(4) -0.0118(2) 0.1789(3) 0.0408(11) Uani 1 1 d .
H14 H -0.1002 -0.0242 0.1297 0.049 Uiso 1 1 calc R
C15 C 0.0588(4) 0.0471(2) 0.1291(3) 0.0406(11) Uani 1 1 d .
C16 C 0.2591(4) 0.0996(3) 0.1169(3) 0.0466(12) Uani 1 1 d .
C17 C 0.2673(5) 0.1867(3) 0.1405(4) 0.0680(15) Uani 1 1 d .
H17 H 0.2170 0.2102 0.1826 0.082 Uiso 1 1 calc R
C18 C 0.3486(6) 0.2396(4) 0.1028(5) 0.0817(19) Uani 1 1 d .
H18 H 0.3537 0.2997 0.1180 0.098 Uiso 1 1 calc R
C19 C 0.4223(5) 0.2042(4) 0.0429(4) 0.0789(18) Uani 1 1 d .
H19 H 0.4798 0.2400 0.0181 0.095 Uiso 1 1 calc R
C20 C 0.4138(5) 0.1177(4) 0.0185(4) 0.0691(16) Uani 1 1 d .
H20 H 0.4638 0.0943 -0.0238 0.083 Uiso 1 1 calc R
C21 C 0.3324(4) 0.0655(3) 0.0559(3) 0.0550(13) Uani 1 1 d .
H21 H 0.3266 0.0057 0.0397 0.066 Uiso 1 1 calc R
C22 C 0.3368(4) 0.0511(3) 0.3792(4) 0.0653(15) Uani 1 1 d .
H22A H 0.2849 0.1039 0.3758 0.078 Uiso 1 1 calc R
H22B H 0.3276 0.0193 0.4388 0.078 Uiso 1 1 calc R
C23 C 0.4739(5) 0.0787(4) 0.3879(5) 0.110(2) Uani 1 1 d .
H23A H 0.5248 0.0277 0.3809 0.164 Uiso 1 1 calc R
H23B H 0.5027 0.1053 0.4515 0.164 Uiso 1 1 calc R
H23C H 0.4812 0.1206 0.3368 0.164 Uiso 1 1 calc R
C24 C 0.3974(4) -0.0963(3) 0.2216(4) 0.0607(14) Uani 1 1 d .
H24A H 0.4543 -0.0585 0.1929 0.073 Uiso 1 1 calc R
H24B H 0.4475 -0.1249 0.2789 0.073 Uiso 1 1 calc R
C25 C 0.3478(5) -0.1670(3) 0.1470(4) 0.0772(17) Uani 1 1 d .
H25A H 0.2908 -0.2050 0.1738 0.116 Uiso 1 1 calc R
H25B H 0.4174 -0.2011 0.1322 0.116 Uiso 1 1 calc R
H25C H 0.3034 -0.1397 0.0874 0.116 Uiso 1 1 calc R
N1 N 0.1394(3) -0.1004(2) 0.2781(3) 0.0421(9) Uani 1 1 d .
N2 N 0.0281(3) -0.0949(2) 0.2135(3) 0.0428(9) Uani 1 1 d .
N3 N -0.0643(3) 0.0354(2) 0.2574(3) 0.0454(10) Uani 1 1 d .
N4 N 0.0242(3) 0.0590(2) 0.3352(3) 0.0504(10) Uani 1 1 d .
N5 N 0.1809(3) 0.0423(2) 0.1607(3) 0.0453(10) Uani 1 1 d .
Al2 Al 0.27366(12) -0.02169(8) 0.26712(11) 0.0493(5) Uani 1 1 d .
S1 S -0.01898(11) 0.11299(7) 0.04460(9) 0.0485(4) Uani 1 1 d .

loop_
_atom_site_aniso_label
_atom_site_aniso_U_11
_atom_site_aniso_U_22
_atom_site_aniso_U_33
_atom_site_aniso_U_23
_atom_site_aniso_U_13
_atom_site_aniso_U_12
C4 0.051(3) 0.033(2) 0.047(3) 0.003(2) 0.010(2) -0.002(2)
C5 0.057(3) 0.034(3) 0.055(3) 0.011(2) 0.008(2) 0.002(2)
C6 0.051(3) 0.036(3) 0.049(3) 0.003(2) 0.006(2) 0.005(2)
C7 0.059(3) 0.050(3) 0.059(3) 0.007(2) 0.004(3) -0.015(3)
C8 0.062(3) 0.055(3) 0.069(4) 0.019(3) -0.001(3) 0.002(3)
C9 0.072(4) 0.038(3) 0.064(4) 0.003(2) 0.020(3) 0.002(3)
C10 0.072(4) 0.059(3) 0.081(4) -0.011(3) 0.032(3) 0.001(3)
C11 0.044(3) 0.048(3) 0.077(4) 0.004(3) 0.011(3) -0.002(2)
C12 0.109(5) 0.064(3) 0.054(4) -0.016(3) 0.019(3) 0.002(3)
C13 0.045(3) 0.086(4) 0.112(5) -0.017(4) 0.015(3) 0.002(3)
C14 0.045(3) 0.032(2) 0.046(3) -0.004(2) 0.007(2) 0.000(2)
C15 0.046(3) 0.027(2) 0.048(3) -0.0021(19) 0.006(2) -0.001(2)
C16 0.045(3) 0.046(3) 0.046(3) 0.001(2) 0.000(2) -0.010(2)
C17 0.073(4) 0.056(3) 0.074(4) -0.010(3) 0.012(3) -0.017(3)
C18 0.088(4) 0.058(4) 0.093(5) -0.002(3) 0.001(4) -0.036(3)
C19 0.056(4) 0.098(5) 0.079(5) 0.012(4) 0.002(3) -0.031(3)
C20 0.054(3) 0.081(4) 0.074(4) 0.020(3) 0.014(3) -0.005(3)
C21 0.052(3) 0.051(3) 0.062(4) 0.008(3) 0.010(3) 0.007(2)
C22 0.052(3) 0.056(3) 0.082(4) 0.002(3) -0.002(3) -0.003(3)
C23 0.072(4) 0.113(5) 0.136(6) -0.046(5) -0.001(4) -0.024(4)
C24 0.051(3) 0.057(3) 0.073(4) 0.011(3) 0.007(3) 0.006(3)
C25 0.095(4) 0.054(3) 0.093(5) 0.000(3) 0.046(4) 0.003(3)
N1 0.039(2) 0.036(2) 0.048(2) 0.0039(17) -0.0009(18) 0.0050(16)
N2 0.047(2) 0.030(2) 0.050(2) 0.0037(17) 0.0037(19) -0.0022(17)
N3 0.042(2) 0.041(2) 0.051(3) -0.0017(18) 0.0030(19) -0.0007(18)
N4 0.061(3) 0.039(2) 0.052(3) -0.0069(19) 0.012(2) -0.0002(19)
N5 0.047(2) 0.036(2) 0.052(2) 0.0025(17) 0.0066(19) -0.0055(18)
Al2 0.0444(8) 0.0422(9) 0.0578(10) 0.0024(7) -0.0001(7) -0.0021(7)
S1 0.0562(8) 0.0340(7) 0.0527(8) 0.0015(5) 0.0030(6) 0.0013(5)

loop_
_atom_type_symbol
_atom_type_description
_atom_type_scat_dispersion_real
_atom_type_scat_dispersion_imag
_atom_type_scat_source
C C 0.0033 0.0016 'International Tables Vol C Tables 4.2.6.8 and 6.1.1.4'
H H 0.0000 0.0000 'International Tables Vol C Tables 4.2.6.8 and 6.1.1.4'
N N 0.0061 0.0033 'International Tables Vol C Tables 4.2.6.8 and 6.1.1.4'
Al Al 0.0645 0.0514 'International Tables Vol C Tables 4.2.6.8 and 6.1.1.4'
S S 0.1246 0.1234 'International Tables Vol C Tables 4.2.6.8 and 6.1.1.4'

loop_
_geom_angle_atom_site_label_1
_geom_angle_atom_site_label_2
_geom_angle_atom_site_label_3
_geom_angle
C5 C4 N2 106.4(4)
C5 C4 C7 130.0(4)
N2 C4 C7 123.6(4)
C4 C5 C6 107.8(4)
N1 C6 C5 109.8(4)
N1 C6 C8 120.8(4)
C5 C6 C8 129.3(4)
N4 C9 C10 110.7(5)
N4 C9 C12 119.7(5)
C10 C9 C12 129.7(5)
C11 C10 C9 107.8(5)
N3 C11 C10 104.5(4)
N3 C11 C13 123.2(5)
C10 C11 C13 132.3(5)
N2 C14 N3 110.1(3)
N2 C14 C15 116.5(3)
N3 C14 C15 109.6(3)
N5 C15 C14 117.1(4)
N5 C15 S1 128.2(3)
C14 C15 S1 114.6(3)
C21 C16 C17 120.0(5)
C21 C16 N5 119.1(4)
C17 C16 N5 120.8(4)
C18 C17 C16 120.0(5)
C19 C18 C17 119.2(5)
C20 C19 C18 121.0(5)
C21 C20 C19 119.6(5)
C20 C21 C16 120.2(5)
C23 C22 Al2 114.7(4)
C25 C24 Al2 117.1(3)
C6 N1 N2 105.5(3)
C6 N1 Al2 129.0(3)
N2 N1 Al2 120.1(3)
C4 N2 N1 110.4(3)
C4 N2 C14 126.3(3)
N1 N2 C14 121.3(3)
C11 N3 N4 112.6(4)
C11 N3 C14 129.5(4)
N4 N3 C14 117.9(3)
C9 N4 N3 104.4(4)
C15 N5 C16 117.6(3)
C15 N5 Al2 130.0(3)
C16 N5 Al2 112.1(3)
N5 Al2 N1 94.80(15)
N5 Al2 C22 112.93(19)
N1 Al2 C22 117.3(2)
N5 Al2 C24 110.2(2)
N1 Al2 C24 103.69(18)
C22 Al2 C24 115.7(2)

loop_
_geom_bond_atom_site_label_1
_geom_bond_atom_site_label_2
_geom_bond_distance
C4 C5 1.360(6)
C4 N2 1.362(5)
C4 C7 1.481(6)
C5 C6 1.381(6)
C6 N1 1.340(5)
C6 C8 1.496(6)
C9 N4 1.328(6)
C9 C10 1.386(7)
C9 C12 1.505(7)
C10 C11 1.366(7)
C11 N3 1.363(5)
C11 C13 1.483(7)
C14 N2 1.451(5)
C14 N3 1.453(5)
C14 C15 1.537(5)
C15 N5 1.332(5)
C15 S1 1.672(4)
C16 C21 1.381(6)
C16 C17 1.383(6)
C16 N5 1.444(5)
C17 C18 1.383(7)
C18 C19 1.381(8)
C19 C20 1.376(7)
C20 C21 1.375(6)
C22 C23 1.543(6)
C22 Al2 1.953(5)
C24 C25 1.541(7)
C24 Al2 1.971(5)
N1 N2 1.382(4)
N1 Al2 1.935(4)
N3 N4 1.369(5)
N5 Al2 1.918(4)
